data_4316711
loop_
_publ_author_name
'Martin M. Kimani'
'Julia L. Brumaghim'
'Don VanDerveer'

_publ_section_title
;
 Probing the Antioxidant Action of Selenium and Sulfur Using
 Cu(I)-Chalcogenone Tris(pyrazolyl)methane and -borate Complexes
;
_journal_name_full 'Inorganic Chemistry'
_journal_page_first 9200
_journal_page_last 9211
_journal_paper_doi 10.1021/ic100668b
_journal_volume 49
_journal_year 2010
_chemical_formula_moiety 'C21 H30 Cu N8 Se, B F4'
_chemical_formula_sum 'C21 H30 B Cu F4 N8 Se'
_chemical_formula_weight 623.84
_chemical_melting_point 339(3)
_chemical_properties_physical 'air-sensitive, moisture-sensitive'
_space_group_IT_number 14
_symmetry_cell_setting monoclinic
_symmetry_Int_Tables_number 14
_symmetry_space_group_name_Hall '-P 2ybc'
_symmetry_space_group_name_H-M 'P 1 21/c 1'
_atom_sites_solution_hydrogens geom
_atom_sites_solution_primary direct
_atom_sites_solution_secondary difmap
_audit_creation_method SHELXL-97
_cell_angle_alpha 90.00
_cell_angle_beta 93.54(3)
_cell_angle_gamma 90.00
_cell_formula_units_Z 4
_cell_length_a 12.199(2)
_cell_length_b 16.322(3)
_cell_length_c 13.043(3)
_cell_measurement_reflns_used 5472
_cell_measurement_temperature 168.15
_cell_measurement_theta_max 26.71
_cell_measurement_theta_min 2.50
_cell_volume 2592.1(9)
_computing_cell_refinement 'CrystalClear (Rigaku/MSC,2006)'
_computing_data_collection 'CrystalClear (Rigaku/MSC,2006)'
_computing_data_reduction 'CrystalClear (Rigaku/MSC,2006)'
_computing_molecular_graphics 'SHELXTL 6.10 (Sheldrick,2008)'
_computing_publication_material 'SHELXTL 6.10 (Sheldrick,2008)'
_computing_structure_refinement 'SHELXTL 6.10 (Sheldrick,2008)'
_computing_structure_solution 'SHELXTL 6.10 (Sheldrick,2008)'
_diffrn_ambient_temperature 168.15
_diffrn_detector_area_resol_mean 14.6306
_diffrn_measured_fraction_theta_full 0.994
_diffrn_measured_fraction_theta_max 0.994
_diffrn_measurement_device_type 'Rigaku AFC8S'
_diffrn_measurement_method dtprofit.ref
_diffrn_radiation_monochromator graphite
_diffrn_radiation_probe x-ray
_diffrn_radiation_type MoK\a
_diffrn_radiation_wavelength 0.71073
_diffrn_reflns_av_R_equivalents 0.0354
_diffrn_reflns_av_sigmaI/netI 0.0318
_diffrn_reflns_limit_h_max 12
_diffrn_reflns_limit_h_min -15
_diffrn_reflns_limit_k_max 20
_diffrn_reflns_limit_k_min -20
_diffrn_reflns_limit_l_max 15
_diffrn_reflns_limit_l_min -16
_diffrn_reflns_number 21217
_diffrn_reflns_theta_full 26.71
_diffrn_reflns_theta_max 26.71
_diffrn_reflns_theta_min 2.50
_diffrn_source_type 'Rigaku Mercury CCD '
_diffrn_standards_decay_% 0
_diffrn_standards_interval_count 0
_diffrn_standards_interval_time 0
_diffrn_standards_number 0
_exptl_absorpt_coefficient_mu 2.302
_exptl_absorpt_correction_T_max 0.5650
_exptl_absorpt_correction_T_min 0.4045
_exptl_absorpt_correction_type multi-scan
_exptl_absorpt_process_details 'REQAB, CrystalClear'
_exptl_crystal_colour colorless
_exptl_crystal_density_diffrn 1.598
_exptl_crystal_density_method 'not measured'
_exptl_crystal_description Prism
_exptl_crystal_F_000 1264
_exptl_crystal_recrystallization_method 'slow diffusion of ether into acetonitrile solution'
_exptl_crystal_size_max 0.48
_exptl_crystal_size_mid 0.32
_exptl_crystal_size_min 0.28
_refine_diff_density_max 0.808
_refine_diff_density_min -0.682
_refine_diff_density_rms 0.084
_refine_ls_extinction_method none
_refine_ls_goodness_of_fit_ref 1.110
_refine_ls_hydrogen_treatment constr
_refine_ls_matrix_type full
_refine_ls_number_parameters 333
_refine_ls_number_reflns 5472
_refine_ls_number_restraints 0
_refine_ls_restrained_S_all 1.110
_refine_ls_R_factor_all 0.0507
_refine_ls_R_factor_gt 0.0435
_refine_ls_shift/su_max 0.001
_refine_ls_shift/su_mean 0.000
_refine_ls_structure_factor_coef Fsqd
_refine_ls_weighting_details 'calc w=1/[\s^2^(Fo^2^)+(0.0578P)^2^+1.9397P] where P=(Fo^2^+2Fc^2^)/3'
_refine_ls_weighting_scheme calc
_refine_ls_wR_factor_gt 0.1096
_refine_ls_wR_factor_ref 0.1157
_reflns_number_gt 4702
_reflns_number_total 5472
_reflns_threshold_expression >2sigma(I)
_cod_data_source_file ic100668b_si_003_1.cif
_cod_data_source_block '[Tpm*Cu(dmise)][BF4]'
_cod_depositor_comments
;
The following automatic conversions were performed:

'_chemical_melting_point' value '336-342' was changed to '339(3)' -
the average value was taken and precision was estimated.

Automatic conversion script
Id: cif_fix_values 1569 2011-02-09 13:29:24Z adriana 
;
_cod_original_cell_volume 2592.2(9)
_cod_original_sg_symbol_H-M 'P 21/c'
_cod_database_code 4316711

loop_
_symmetry_equiv_pos_as_xyz
'x, y, z'
'-x, y+1/2, -z+1/2'
'-x, -y, -z'
'x, -y-1/2, z-1/2'

loop_
_atom_site_label
_atom_site_type_symbol
_atom_site_fract_x
_atom_site_fract_y
_atom_site_fract_z
_atom_site_U_iso_or_equiv
_atom_site_adp_type
_atom_site_occupancy
_atom_site_symmetry_multiplicity
_atom_site_calc_flag
_atom_site_refinement_flags
_atom_site_disorder_assembly
_atom_site_disorder_group
Cu Cu 0.20389(3) 0.33859(2) 0.89119(3) 0.03128(12) Uani 1 1 d . . .
Se Se 0.13301(3) 0.208530(18) 0.90026(2) 0.03445(11) Uani 1 1 d . . .
N1 N 0.2622(2) 0.06495(17) 0.9396(2) 0.0394(6) Uani 1 1 d . . .
N2 N 0.3012(2) 0.15582(16) 1.05641(19) 0.0347(6) Uani 1 1 d . . .
N3 N 0.1801(2) 0.43458(14) 0.99767(17) 0.0283(5) Uani 1 1 d . . .
N7 N 0.2192(2) 0.50983(14) 0.96939(17) 0.0271(5) Uani 1 1 d . . .
N5 N 0.3618(2) 0.38163(15) 0.88047(18) 0.0299(5) Uani 1 1 d . . .
N6 N 0.3723(2) 0.46546(15) 0.87585(18) 0.0279(5) Uani 1 1 d . . .
N4 N 0.1510(2) 0.42310(14) 0.77843(17) 0.0276(5) Uani 1 1 d . . .
N8 N 0.2007(2) 0.49850(14) 0.78552(17) 0.0266(5) Uani 1 1 d . . .
C1 C 0.2382(3) 0.14186(19) 0.9687(2) 0.0329(6) Uani 1 1 d . . .
C2 C 0.3047(3) 0.2311(2) 1.1164(3) 0.0444(8) Uani 1 1 d . . .
H2A H 0.2755 0.2754 1.0747 0.067 Uiso 1 1 calc R . .
H2B H 0.3794 0.2431 1.1391 0.067 Uiso 1 1 calc R . .
H2C H 0.2617 0.2244 1.1750 0.067 Uiso 1 1 calc R . .
C3 C 0.3635(3) 0.0878(2) 1.0811(3) 0.0446(8) Uani 1 1 d . . .
H3A H 0.4133 0.0821 1.1376 0.054 Uiso 1 1 calc R . .
C4 C 0.3393(3) 0.0312(2) 1.0089(3) 0.0482(9) Uani 1 1 d . . .
H4A H 0.3690 -0.0212 1.0061 0.058 Uiso 1 1 calc R . .
C5 C 0.2161(4) 0.0250(2) 0.8463(3) 0.0553(10) Uani 1 1 d . . .
H5A H 0.1394 0.0380 0.8365 0.083 Uiso 1 1 calc R . .
H5B H 0.2248 -0.0333 0.8528 0.083 Uiso 1 1 calc R . .
H5C H 0.2537 0.0439 0.7883 0.083 Uiso 1 1 calc R . .
C6 C 0.0601(3) 0.3815(2) 1.1259(2) 0.0363(7) Uani 1 1 d . . .
H6A H 0.0443 0.3386 1.0769 0.055 Uiso 1 1 calc R . .
H6B H -0.0074 0.4015 1.1509 0.055 Uiso 1 1 calc R . .
H6C H 0.1060 0.3605 1.1823 0.055 Uiso 1 1 calc R . .
C7 C 0.1180(2) 0.44997(19) 1.0756(2) 0.0296(6) Uani 1 1 d . . .
C8 C 0.1165(3) 0.5340(2) 1.0972(2) 0.0349(7) Uani 1 1 d . . .
H8A H 0.0796 0.5596 1.1487 0.042 Uiso 1 1 calc R . .
C9 C 0.1799(2) 0.57138(18) 1.0277(2) 0.0294(6) Uani 1 1 d . . .
C10 C 0.2060(3) 0.65974(19) 1.0126(3) 0.0398(7) Uani 1 1 d . . .
H10A H 0.2839 0.6663 1.0091 0.060 Uiso 1 1 calc R . .
H10B H 0.1816 0.6910 1.0693 0.060 Uiso 1 1 calc R . .
H10C H 0.1694 0.6788 0.9499 0.060 Uiso 1 1 calc R . .
C11 C 0.4854(3) 0.2631(2) 0.8748(3) 0.0399(7) Uani 1 1 d . . .
H11A H 0.4174 0.2336 0.8669 0.060 Uiso 1 1 calc R . .
H11B H 0.5228 0.2489 0.9393 0.060 Uiso 1 1 calc R . .
H11C H 0.5307 0.2491 0.8198 0.060 Uiso 1 1 calc R . .
C12 C 0.4629(2) 0.35224(19) 0.8725(2) 0.0306(6) Uani 1 1 d . . .
C13 C 0.5372(3) 0.4177(2) 0.8621(2) 0.0344(6) Uani 1 1 d . . .
H13A H 0.6123 0.4132 0.8551 0.041 Uiso 1 1 calc R . .
C14 C 0.4785(2) 0.48822(19) 0.8642(2) 0.0300(6) Uani 1 1 d . . .
C15 C 0.5142(3) 0.5756(2) 0.8543(3) 0.0393(7) Uani 1 1 d . . .
H15A H 0.5930 0.5782 0.8579 0.059 Uiso 1 1 calc R . .
H15B H 0.4868 0.6074 0.9091 0.059 Uiso 1 1 calc R . .
H15C H 0.4858 0.5972 0.7896 0.059 Uiso 1 1 calc R . .
C16 C 0.0165(3) 0.3536(2) 0.6616(3) 0.0375(7) Uani 1 1 d . . .
H16A H 0.0343 0.3084 0.7066 0.056 Uiso 1 1 calc R . .
H16B H 0.0298 0.3386 0.5924 0.056 Uiso 1 1 calc R . .
H16C H -0.0596 0.3676 0.6657 0.056 Uiso 1 1 calc R . .
C17 C 0.0862(2) 0.42557(18) 0.6932(2) 0.0293(6) Uani 1 1 d . . .
C18 C 0.0952(3) 0.5026(2) 0.6447(2) 0.0367(7) Uani 1 1 d . . .
H18A H 0.0586 0.5193 0.5836 0.044 Uiso 1 1 calc R . .
C19 C 0.1679(3) 0.54747(19) 0.7049(2) 0.0331(6) Uani 1 1 d . . .
C20 C 0.2087(4) 0.6330(2) 0.6918(3) 0.0497(9) Uani 1 1 d . . .
H20A H 0.2875 0.6331 0.6972 0.075 Uiso 1 1 calc R . .
H20B H 0.1816 0.6674 0.7443 0.075 Uiso 1 1 calc R . .
H20C H 0.1831 0.6533 0.6256 0.075 Uiso 1 1 calc R . .
C21 C 0.2750(2) 0.51649(17) 0.8745(2) 0.0263(6) Uani 1 1 d . . .
H21A H 0.2989 0.5735 0.8683 0.032 Uiso 1 1 calc R . .
B B 0.6723(3) 0.1840(2) 0.1386(3) 0.0386(8) Uani 1 1 d . . .
F1 F 0.6216(2) 0.25982(16) 0.13409(19) 0.0719(8) Uani 1 1 d . . .
F2 F 0.7324(3) 0.17063(14) 0.0542(2) 0.0756(9) Uani 1 1 d . . .
F3 F 0.5959(2) 0.12242(19) 0.1420(2) 0.0784(8) Uani 1 1 d . . .
F4 F 0.7392(2) 0.17832(17) 0.2274(2) 0.0695(7) Uani 1 1 d . . .

loop_
_atom_site_aniso_label
_atom_site_aniso_U_11
_atom_site_aniso_U_22
_atom_site_aniso_U_33
_atom_site_aniso_U_23
_atom_site_aniso_U_13
_atom_site_aniso_U_12
Cu 0.0383(2) 0.0229(2) 0.0326(2) -0.00012(13) 0.00176(15) -0.00204(14)
Se 0.0428(2) 0.02498(18) 0.03429(18) 0.00110(11) -0.00755(13) -0.00521(12)
N1 0.0470(16) 0.0299(14) 0.0398(14) -0.0002(11) -0.0093(12) -0.0001(12)
N2 0.0390(14) 0.0342(14) 0.0302(12) 0.0022(10) -0.0039(10) -0.0061(11)
N3 0.0361(13) 0.0227(12) 0.0266(11) -0.0023(9) 0.0048(9) -0.0015(10)
N7 0.0343(13) 0.0214(11) 0.0259(11) -0.0026(9) 0.0039(9) 0.0008(9)
N5 0.0343(13) 0.0229(12) 0.0325(12) -0.0013(9) 0.0011(10) 0.0017(10)
N6 0.0289(12) 0.0243(12) 0.0305(12) -0.0024(9) 0.0031(9) -0.0005(9)
N4 0.0326(12) 0.0245(12) 0.0256(11) -0.0016(9) -0.0001(9) 0.0013(10)
N8 0.0338(13) 0.0221(11) 0.0238(11) 0.0000(9) 0.0012(9) -0.0019(9)
C1 0.0380(16) 0.0291(15) 0.0313(14) 0.0030(12) -0.0007(12) -0.0058(12)
C2 0.058(2) 0.0418(19) 0.0320(16) -0.0052(14) -0.0068(14) -0.0080(17)
C3 0.0424(19) 0.048(2) 0.0425(17) 0.0088(15) -0.0082(14) -0.0013(16)
C4 0.048(2) 0.0395(19) 0.056(2) 0.0042(16) -0.0091(16) 0.0079(16)
C5 0.069(3) 0.0350(19) 0.059(2) -0.0159(17) -0.020(2) 0.0068(18)
C6 0.0419(17) 0.0392(17) 0.0283(14) 0.0025(12) 0.0054(12) -0.0030(14)
C7 0.0321(15) 0.0329(15) 0.0236(13) -0.0002(11) 0.0004(11) 0.0009(12)
C8 0.0415(17) 0.0370(17) 0.0267(14) -0.0056(12) 0.0055(12) 0.0045(13)
C9 0.0354(15) 0.0256(14) 0.0270(13) -0.0035(11) -0.0002(11) 0.0037(12)
C10 0.057(2) 0.0245(15) 0.0385(17) -0.0025(12) 0.0052(15) 0.0033(14)
C11 0.0428(18) 0.0337(17) 0.0430(17) -0.0027(14) 0.0011(14) 0.0079(14)
C12 0.0315(15) 0.0331(16) 0.0269(13) -0.0015(11) 0.0007(11) 0.0075(12)
C13 0.0290(15) 0.0389(17) 0.0353(15) -0.0030(13) 0.0004(11) 0.0009(13)
C14 0.0322(15) 0.0321(15) 0.0260(13) -0.0047(11) 0.0038(11) -0.0044(12)
C15 0.0360(17) 0.0345(17) 0.0480(18) -0.0027(14) 0.0081(13) -0.0077(14)
C16 0.0369(17) 0.0386(17) 0.0365(16) -0.0085(13) -0.0028(12) -0.0002(14)
C17 0.0298(14) 0.0321(15) 0.0263(13) -0.0045(11) 0.0032(10) 0.0024(12)
C18 0.0447(18) 0.0374(17) 0.0272(14) -0.0005(12) -0.0044(12) 0.0026(14)
C19 0.0422(17) 0.0315(16) 0.0255(13) 0.0019(11) 0.0015(12) 0.0023(13)
C20 0.073(3) 0.0346(18) 0.0403(18) 0.0116(15) -0.0084(17) -0.0104(18)
C21 0.0300(14) 0.0226(13) 0.0265(13) 0.0006(10) 0.0024(10) -0.0003(11)
B 0.042(2) 0.0348(19) 0.0394(19) 0.0031(16) 0.0065(15) 0.0040(16)
F1 0.098(2) 0.0655(16) 0.0532(14) 0.0045(12) 0.0104(13) 0.0467(15)
F2 0.121(2) 0.0404(13) 0.0722(16) 0.0061(11) 0.0578(17) 0.0116(14)
F3 0.0613(16) 0.089(2) 0.0864(19) -0.0162(16) 0.0172(14) -0.0337(15)
F4 0.0675(16) 0.0615(16) 0.0758(17) -0.0115(13) -0.0245(13) 0.0096(13)

loop_
_atom_type_symbol
_atom_type_description
_atom_type_scat_dispersion_real
_atom_type_scat_dispersion_imag
_atom_type_scat_source
C C 0.0033 0.0016 'International Tables Vol C Tables 4.2.6.8 and 6.1.1.4'
H H 0.0000 0.0000 'International Tables Vol C Tables 4.2.6.8 and 6.1.1.4'
B B 0.0013 0.0007 'International Tables Vol C Tables 4.2.6.8 and 6.1.1.4'
N N 0.0061 0.0033 'International Tables Vol C Tables 4.2.6.8 and 6.1.1.4'
F F 0.0171 0.0103 'International Tables Vol C Tables 4.2.6.8 and 6.1.1.4'
Cu Cu 0.3201 1.2651 'International Tables Vol C Tables 4.2.6.8 and 6.1.1.4'
Se Se -0.0929 2.2259 'International Tables Vol C Tables 4.2.6.8 and 6.1.1.4'

loop_
_geom_angle_atom_site_label_1
_geom_angle_atom_site_label_2
_geom_angle_atom_site_label_3
_geom_angle
_geom_angle_site_symmetry_1
_geom_angle_site_symmetry_3
_geom_angle_publ_flag
N5 Cu N4 88.66(10) . . ?
N5 Cu N3 87.66(10) . . ?
N4 Cu N3 85.67(9) . . ?
N5 Cu Se 132.37(7) . . ?
N4 Cu Se 123.04(7) . . ?
N3 Cu Se 125.46(7) . . ?
C1 Se Cu 108.24(10) . . ?
C1 N1 C4 109.7(3) . . ?
C1 N1 C5 124.8(3) . . ?
C4 N1 C5 125.4(3) . . ?
C1 N2 C3 109.8(3) . . ?
C1 N2 C2 126.2(3) . . ?
C3 N2 C2 124.0(3) . . ?
C7 N3 N7 105.1(2) . . ?
C7 N3 Cu 138.3(2) . . ?
N7 N3 Cu 114.77(16) . . ?
C9 N7 N3 111.6(2) . . ?
C9 N7 C21 128.2(2) . . ?
N3 N7 C21 118.9(2) . . ?
C12 N5 N6 105.4(2) . . ?
C12 N5 Cu 139.0(2) . . ?
N6 N5 Cu 115.57(18) . . ?
C14 N6 N5 111.6(2) . . ?
C14 N6 C21 128.6(2) . . ?
N5 N6 C21 119.6(2) . . ?
C17 N4 N8 105.5(2) . . ?
C17 N4 Cu 138.9(2) . . ?
N8 N4 Cu 115.38(17) . . ?
C19 N8 N4 111.6(2) . . ?
C19 N8 C21 129.4(2) . . ?
N4 N8 C21 119.0(2) . . ?
N1 C1 N2 105.8(3) . . ?
N1 C1 Se 124.2(2) . . ?
N2 C1 Se 129.9(2) . . ?
N2 C2 H2A 109.5 . . ?
N2 C2 H2B 109.5 . . ?
H2A C2 H2B 109.5 . . ?
N2 C2 H2C 109.5 . . ?
H2A C2 H2C 109.5 . . ?
H2B C2 H2C 109.5 . . ?
C4 C3 N2 107.3(3) . . ?
C4 C3 H3A 126.3 . . ?
N2 C3 H3A 126.3 . . ?
C3 C4 N1 107.3(3) . . ?
C3 C4 H4A 126.3 . . ?
N1 C4 H4A 126.3 . . ?
N1 C5 H5A 109.5 . . ?
N1 C5 H5B 109.5 . . ?
H5A C5 H5B 109.5 . . ?
N1 C5 H5C 109.5 . . ?
H5A C5 H5C 109.5 . . ?
H5B C5 H5C 109.5 . . ?
C7 C6 H6A 109.5 . . ?
C7 C6 H6B 109.5 . . ?
H6A C6 H6B 109.5 . . ?
C7 C6 H6C 109.5 . . ?
H6A C6 H6C 109.5 . . ?
H6B C6 H6C 109.5 . . ?
N3 C7 C8 110.7(3) . . ?
N3 C7 C6 120.1(3) . . ?
C8 C7 C6 129.2(3) . . ?
C9 C8 C7 106.8(3) . . ?
C9 C8 H8A 126.6 . . ?
C7 C8 H8A 126.6 . . ?
N7 C9 C8 105.8(3) . . ?
N7 C9 C10 123.6(3) . . ?
C8 C9 C10 130.6(3) . . ?
C9 C10 H10A 109.5 . . ?
C9 C10 H10B 109.5 . . ?
H10A C10 H10B 109.5 . . ?
C9 C10 H10C 109.5 . . ?
H10A C10 H10C 109.5 . . ?
H10B C10 H10C 109.5 . . ?
C12 C11 H11A 109.5 . . ?
C12 C11 H11B 109.5 . . ?
H11A C11 H11B 109.5 . . ?
C12 C11 H11C 109.5 . . ?
H11A C11 H11C 109.5 . . ?
H11B C11 H11C 109.5 . . ?
N5 C12 C13 109.7(3) . . ?
N5 C12 C11 121.5(3) . . ?
C13 C12 C11 128.7(3) . . ?
C14 C13 C12 107.3(3) . . ?
C14 C13 H13A 126.4 . . ?
C12 C13 H13A 126.4 . . ?
C13 C14 N6 106.1(3) . . ?
C13 C14 C15 130.4(3) . . ?
N6 C14 C15 123.5(3) . . ?
C14 C15 H15A 109.5 . . ?
C14 C15 H15B 109.5 . . ?
H15A C15 H15B 109.5 . . ?
C14 C15 H15C 109.5 . . ?
H15A C15 H15C 109.5 . . ?
H15B C15 H15C 109.5 . . ?
C17 C16 H16A 109.5 . . ?
C17 C16 H16B 109.5 . . ?
H16A C16 H16B 109.5 . . ?
C17 C16 H16C 109.5 . . ?
H16A C16 H16C 109.5 . . ?
H16B C16 H16C 109.5 . . ?
N4 C17 C18 110.1(3) . . ?
N4 C17 C16 120.5(3) . . ?
C18 C17 C16 129.4(3) . . ?
C19 C18 C17 106.6(3) . . ?
C19 C18 H18A 126.7 . . ?
C17 C18 H18A 126.7 . . ?
N8 C19 C18 106.2(3) . . ?
N8 C19 C20 123.6(3) . . ?
C18 C19 C20 130.2(3) . . ?
C19 C20 H20A 109.5 . . ?
C19 C20 H20B 109.5 . . ?
H20A C20 H20B 109.5 . . ?
C19 C20 H20C 109.5 . . ?
H20A C20 H20C 109.5 . . ?
H20B C20 H20C 109.5 . . ?
N6 C21 N7 111.9(2) . . ?
N6 C21 N8 111.2(2) . . ?
N7 C21 N8 111.3(2) . . ?
N6 C21 H21A 107.4 . . ?
N7 C21 H21A 107.4 . . ?
N8 C21 H21A 107.4 . . ?
F3 B F2 107.8(3) . . ?
F3 B F4 106.9(3) . . ?
F2 B F4 110.1(3) . . ?
F3 B F1 110.7(3) . . ?
F2 B F1 111.5(3) . . ?
F4 B F1 109.7(3) . . ?

loop_
_geom_bond_atom_site_label_1
_geom_bond_atom_site_label_2
_geom_bond_distance
_geom_bond_site_symmetry_2
_geom_bond_publ_flag
Cu N5 2.063(3) . ?
Cu N4 2.089(2) . ?
Cu N3 2.126(2) . ?
Cu Se 2.2981(6) . ?
Se C1 1.868(3) . ?
N1 C1 1.349(4) . ?
N1 C4 1.379(4) . ?
N1 C5 1.463(4) . ?
N2 C1 1.357(4) . ?
N2 C3 1.373(5) . ?
N2 C2 1.456(4) . ?
N3 C7 1.329(4) . ?
N3 N7 1.376(3) . ?
N7 C9 1.365(4) . ?
N7 C21 1.452(3) . ?
N5 C12 1.334(4) . ?
N5 N6 1.376(3) . ?
N6 C14 1.365(4) . ?
N6 C21 1.450(4) . ?
N4 C17 1.325(4) . ?
N4 N8 1.372(3) . ?
N8 C19 1.361(4) . ?
N8 C21 1.458(4) . ?
C2 H2A 0.9600 . ?
C2 H2B 0.9600 . ?
C2 H2C 0.9600 . ?
C3 C4 1.339(5) . ?
C3 H3A 0.9300 . ?
C4 H4A 0.9300 . ?
C5 H5A 0.9600 . ?
C5 H5B 0.9600 . ?
C5 H5C 0.9600 . ?
C6 C7 1.495(4) . ?
C6 H6A 0.9600 . ?
C6 H6B 0.9600 . ?
C6 H6C 0.9600 . ?
C7 C8 1.401(4) . ?
C8 C9 1.370(4) . ?
C8 H8A 0.9300 . ?
C9 C10 1.493(4) . ?
C10 H10A 0.9600 . ?
C10 H10B 0.9600 . ?
C10 H10C 0.9600 . ?
C11 C12 1.480(4) . ?
C11 H11A 0.9600 . ?
C11 H11B 0.9600 . ?
C11 H11C 0.9600 . ?
C12 C13 1.412(4) . ?
C13 C14 1.357(4) . ?
C13 H13A 0.9300 . ?
C14 C15 1.500(4) . ?
C15 H15A 0.9600 . ?
C15 H15B 0.9600 . ?
C15 H15C 0.9600 . ?
C16 C17 1.493(4) . ?
C16 H16A 0.9600 . ?
C16 H16B 0.9600 . ?
C16 H16C 0.9600 . ?
C17 C18 1.414(4) . ?
C18 C19 1.362(5) . ?
C18 H18A 0.9300 . ?
C19 C20 1.495(5) . ?
C20 H20A 0.9600 . ?
C20 H20B 0.9600 . ?
C20 H20C 0.9600 . ?
C21 H21A 0.9800 . ?
B F3 1.374(5) . ?
B F2 1.377(4) . ?
B F4 1.378(5) . ?
B F1 1.383(4) . ?
